data_7703116
loop_
_publ_author_name
'Zhu, Diya'
'Qu, Zheng-Wang'
'Stephan, Douglas W.'

_publ_section_title
;
 Addition reactions and diazomethane capture by the intramolecular P-O-B
 FLP: tBu<sub>2</sub>POBcat.
;
_journal_issue 3
_journal_name_full 'Dalton transactions (Cambridge, England : 2003)'
_journal_page_first 901
_journal_page_last 910
_journal_paper_doi 10.1039/c9dt04560k
_journal_volume 49
_journal_year 2020
_chemical_formula_moiety 'C28 H44 B2 O8 P2'
_chemical_formula_sum 'C28 H44 B2 O8 P2'
_chemical_formula_weight 592.25
_space_group_crystal_system orthorhombic
_space_group_IT_number 61
_space_group_name_Hall '-P 2ac 2ab'
_space_group_name_H-M_alt 'P b c a'
_symmetry_Int_Tables_number 61
_audit_creation_date 2019-10-09
_audit_creation_method
;
Olex2 1.2
(compiled 2018.05.29 svn.r3508 for OlexSys, GUI svn.r5506)
;
_audit_update_record
;
2019-11-02 deposited with the CCDC.	2019-12-20 downloaded from the CCDC.
;
_cell_angle_alpha 90
_cell_angle_beta 90
_cell_angle_gamma 90
_cell_formula_units_Z 4
_cell_length_a 16.8669(15)
_cell_length_b 10.5925(8)
_cell_length_c 17.1483(15)
_cell_measurement_reflns_used 9937
_cell_measurement_temperature 150(2)
_cell_measurement_theta_max 30.30
_cell_measurement_theta_min 2.38
_cell_volume 3063.8(4)
_computing_cell_refinement 'SAINT V8.38A (?, 2016)'
_computing_data_reduction 'SAINT V8.38A (?, 2016)'
_computing_molecular_graphics 'Olex2 (Dolomanov et al., 2009)'
_computing_publication_material 'Olex2 (Dolomanov et al., 2009)'
_computing_structure_refinement 'olex2.refine (Bourhis et al., 2015)'
_diffrn_ambient_temperature 150.15
_diffrn_measured_fraction_theta_full 0.9984
_diffrn_measured_fraction_theta_max 0.9984
_diffrn_measurement_device_type 'Bruker APEX-II CCD'
_diffrn_measurement_method '\f and \w scans'
_diffrn_radiation_type 'Mo K\a'
_diffrn_radiation_wavelength 0.71073
_diffrn_reflns_av_R_equivalents 0.0300
_diffrn_reflns_av_unetI/netI 0.0133
_diffrn_reflns_limit_h_max 22
_diffrn_reflns_limit_h_min -22
_diffrn_reflns_limit_k_max 13
_diffrn_reflns_limit_k_min -9
_diffrn_reflns_limit_l_max 22
_diffrn_reflns_limit_l_min -22
_diffrn_reflns_number 50616
_diffrn_reflns_theta_full 27.8767
_diffrn_reflns_theta_max 27.88
_diffrn_reflns_theta_min 2.56
_diffrn_standards_number 0
_exptl_absorpt_coefficient_mu 0.188
_exptl_absorpt_correction_T_max 0.7461
_exptl_absorpt_correction_T_min 0.7102
_exptl_absorpt_correction_type multi-scan
_exptl_absorpt_process_details
;
SADABS-2016/2 (Bruker,2016/2) was used for absorption correction.
wR2(int) was 0.1582 before and 0.0406 after correction.
The Ratio of minimum to maximum transmission is 0.9519.
The \l/2 correction factor is Not present.
;
_exptl_crystal_colour pink
_exptl_crystal_density_diffrn 1.2838
_exptl_crystal_description shard
_exptl_crystal_F_000 1265.4715
_exptl_crystal_size_max 0.27
_exptl_crystal_size_mid 0.24
_exptl_crystal_size_min 0.15
_refine_diff_density_max 0.4244
_refine_diff_density_min -0.2989
_refine_diff_density_rms 0.0550
_refine_ls_d_res_high 0.7600
_refine_ls_d_res_low 7.9485
_refine_ls_goodness_of_fit_ref 1.1044
_refine_ls_hydrogen_treatment constr
_refine_ls_matrix_type full
_refine_ls_number_constraints 32
_refine_ls_number_parameters 187
_refine_ls_number_reflns 3648
_refine_ls_number_restraints 0
_refine_ls_restrained_S_all 1.1044
_refine_ls_R_factor_all 0.0417
_refine_ls_R_factor_gt 0.0328
_refine_ls_shift/su_max 0.0000
_refine_ls_shift/su_mean 0.0000
_refine_ls_structure_factor_coef Fsqd
_refine_ls_weighting_details 'w=1/[\s^2^(Fo^2^)+(0.0510P)^2^+1.2782P] where P=(Fo^2^+2Fc^2^)/3'
_refine_ls_weighting_scheme calc
_refine_ls_wR_factor_gt 0.0858
_refine_ls_wR_factor_ref 0.0994
_reflns_Friedel_coverage 0.0
_reflns_limit_h_max 22
_reflns_limit_h_min 0
_reflns_limit_k_max 13
_reflns_limit_k_min 0
_reflns_limit_l_max 22
_reflns_limit_l_min 0
_reflns_number_gt 3116
_reflns_number_total 3648
_reflns_threshold_expression I>=2u(I)
_cod_data_source_file c9dt04560k2.cif
_cod_data_source_block FINAL_a_CCDC7
_cod_depositor_comments 'Adding full bibliography for 7703107--7703116.cif.'
_cod_original_cell_volume 3063.8(5)
_cod_database_code 7703116
_olex2_refinement_description
;
1. Fixed Uiso
 At 1.2 times of:
  All C(H) groups
 At 1.5 times of:
  All C(H,H,H) groups
2.a Aromatic/amide H refined with riding coordinates:
 C11(H11), C14(H14), C12(H12), C13(H13)
2.b Idealised Me refined as rotating group:
 C7(H7a,H7b,H7c), C8(H8a,H8b,H8c), C4(H4a,H4b,H4c), C3(H3a,H3b,H3c), C2(H2a,
 H2b,H2c), C6(H6a,H6b,H6c)
;
_olex2_submission_special_instructions 'No special instructions were received'

loop_
_space_group_symop_id
_space_group_symop_operation_xyz
1 x,y,z
2 x+1/2,-y+1/2,-z
3 -x,y+1/2,-z+1/2
4 -x+1/2,-y,z+1/2
5 -x,-y,-z
6 -x-1/2,y-1/2,z
7 x,-y-1/2,z-1/2
8 x-1/2,y,-z-1/2

loop_
_atom_site_label
_atom_site_type_symbol
_atom_site_fract_x
_atom_site_fract_y
_atom_site_fract_z
_atom_site_U_iso_or_equiv
_atom_site_adp_type
_atom_site_occupancy
_atom_site_refinement_flags_posn
P1 P 0.428957(19) 0.49401(3) 0.592422(18) 0.01668(10) Uani 1.000000 .
O2 O 0.45691(5) 0.21544(8) 0.47531(5) 0.0213(2) Uani 1.000000 .
O3 O 0.37562(6) 0.33658(8) 0.39320(5) 0.0209(2) Uani 1.000000 .
O1 O 0.41588(6) 0.42749(9) 0.51456(5) 0.0231(2) Uani 1.000000 .
O4 O 0.51167(6) 0.39729(9) 0.41197(6) 0.0274(2) Uani 1.000000 .
C9 C 0.39992(7) 0.14142(12) 0.44192(7) 0.0183(2) Uani 1.000000 .
C10 C 0.35138(7) 0.21385(11) 0.39351(7) 0.0177(2) Uani 1.000000 .
C11 C 0.28895(8) 0.16099(13) 0.35306(8) 0.0216(3) Uani 1.000000 .
H11 H 0.25609(8) 0.21049(13) 0.32005(8) 0.0259(3) Uiso 1.000000 R
C5 C 0.33495(8) 0.57327(12) 0.61375(8) 0.0210(3) Uani 1.000000 .
C14 C 0.38812(9) 0.01327(12) 0.45140(8) 0.0242(3) Uani 1.000000 .
H14 H 0.42151(9) -0.03601(12) 0.48401(8) 0.0291(3) Uiso 1.000000 R
C1 C 0.46691(8) 0.38030(13) 0.66330(8) 0.0245(3) Uani 1.000000 .
C12 C 0.27602(8) 0.03105(14) 0.36270(8) 0.0263(3) Uani 1.000000 .
H12 H 0.23333(8) -0.00830(14) 0.33596(8) 0.0315(4) Uiso 1.000000 R
C13 C 0.32435(9) -0.04076(13) 0.41049(8) 0.0266(3) Uani 1.000000 .
H13 H 0.31421(9) -0.12856(13) 0.41577(8) 0.0319(4) Uiso 1.000000 R
C7 C 0.31651(9) 0.65416(14) 0.54146(8) 0.0298(3) Uani 1.000000 .
H7a H 0.2658(3) 0.6977(9) 0.5489(3) 0.0447(5) Uiso 1.000000 GR
H7b H 0.3587(4) 0.7166(7) 0.5340(4) 0.0447(5) Uiso 1.000000 GR
H7c H 0.3132(7) 0.5997(2) 0.49537(14) 0.0447(5) Uiso 1.000000 GR
C8 C 0.34257(10) 0.66140(14) 0.68450(8) 0.0324(3) Uani 1.000000 .
H8a H 0.2940(3) 0.7113(8) 0.6899(4) 0.0486(5) Uiso 1.000000 GR
H8b H 0.3507(7) 0.61097(15) 0.73173(13) 0.0486(5) Uiso 1.000000 GR
H8c H 0.3878(5) 0.7181(8) 0.6770(3) 0.0486(5) Uiso 1.000000 GR
C4 C 0.47682(11) 0.44127(17) 0.74380(9) 0.0381(4) Uani 1.000000 .
H4a H 0.5030(7) 0.3816(5) 0.7791(2) 0.0572(6) Uiso 1.000000 GR
H4b H 0.5093(7) 0.5176(7) 0.73902(15) 0.0572(6) Uiso 1.000000 GR
H4c H 0.42461(12) 0.4636(11) 0.7647(3) 0.0572(6) Uiso 1.000000 GR
C3 C 0.54867(9) 0.33866(15) 0.63262(9) 0.0310(3) Uani 1.000000 .
H3a H 0.5714(3) 0.2756(9) 0.6680(4) 0.0465(5) Uiso 1.000000 GR
H3b H 0.54271(13) 0.3019(11) 0.5805(3) 0.0465(5) Uiso 1.000000 GR
H3c H 0.5840(2) 0.4120(3) 0.6298(7) 0.0465(5) Uiso 1.000000 GR
C2 C 0.41268(10) 0.26406(15) 0.66923(10) 0.0358(4) Uani 1.000000 .
H2a H 0.4373(4) 0.2010(5) 0.7033(6) 0.0537(5) Uiso 1.000000 GR
H2b H 0.3613(3) 0.2892(3) 0.6910(7) 0.0537(5) Uiso 1.000000 GR
H2c H 0.4048(6) 0.2279(7) 0.61721(14) 0.0537(5) Uiso 1.000000 GR
C6 C 0.26747(9) 0.47917(16) 0.62657(12) 0.0375(4) Uani 1.000000 .
H6a H 0.21684(12) 0.5245(2) 0.6282(8) 0.0562(6) Uiso 1.000000 GR
H6b H 0.2667(5) 0.4180(8) 0.5837(4) 0.0562(6) Uiso 1.000000 GR
H6c H 0.2756(4) 0.4347(9) 0.6760(4) 0.0562(6) Uiso 1.000000 GR
B1 B 0.44070(8) 0.34412(13) 0.44898(8) 0.0184(3) Uani 1.000000 .

loop_
_atom_site_aniso_label
_atom_site_aniso_U_11
_atom_site_aniso_U_22
_atom_site_aniso_U_33
_atom_site_aniso_U_12
_atom_site_aniso_U_13
_atom_site_aniso_U_23
P1 0.01910(17) 0.01505(16) 0.01588(17) -0.00130(11) 0.00088(11) -0.00131(11)
O2 0.0231(4) 0.0156(4) 0.0253(5) -0.0009(3) -0.0074(4) -0.0017(4)
O3 0.0254(5) 0.0145(4) 0.0227(5) -0.0014(3) -0.0059(4) -0.0004(3)
O1 0.0283(5) 0.0208(4) 0.0201(5) 0.0022(4) -0.0014(4) -0.0052(4)
O4 0.0273(5) 0.0232(5) 0.0318(5) -0.0084(4) 0.0068(4) -0.0057(4)
C9 0.0199(6) 0.0174(6) 0.0176(6) -0.0009(4) 0.0006(5) -0.0030(5)
C10 0.0194(6) 0.0156(5) 0.0181(6) -0.0008(4) 0.0024(5) -0.0027(4)
C11 0.0197(6) 0.0261(6) 0.0191(6) 0.0003(5) 0.0001(5) -0.0040(5)
C5 0.0223(6) 0.0197(6) 0.0211(6) 0.0021(5) 0.0014(5) -0.0011(5)
C14 0.0308(7) 0.0172(6) 0.0247(7) -0.0004(5) -0.0006(5) 0.0007(5)
C1 0.0280(7) 0.0253(7) 0.0200(6) 0.0051(5) 0.0000(5) 0.0029(5)
C12 0.0234(6) 0.0295(7) 0.0260(7) -0.0099(5) 0.0036(5) -0.0084(5)
C13 0.0348(7) 0.0182(6) 0.0267(7) -0.0091(5) 0.0050(6) -0.0035(5)
C7 0.0364(8) 0.0290(7) 0.0240(7) 0.0117(6) -0.0014(6) 0.0004(6)
C8 0.0408(8) 0.0333(8) 0.0230(7) 0.0108(6) 0.0019(6) -0.0073(6)
C4 0.0460(9) 0.0480(9) 0.0205(7) 0.0144(8) -0.0048(6) -0.0021(7)
C3 0.0270(7) 0.0360(8) 0.0299(7) 0.0102(6) -0.0027(6) 0.0016(6)
C2 0.0426(9) 0.0254(7) 0.0394(9) 0.0025(6) 0.0063(7) 0.0133(6)
C6 0.0225(7) 0.0337(8) 0.0563(11) -0.0024(6) 0.0046(7) 0.0030(7)
B1 0.0206(6) 0.0157(6) 0.0191(6) -0.0011(5) -0.0016(5) -0.0023(5)

loop_
_atom_type_symbol
_atom_type_scat_dispersion_real
_atom_type_scat_dispersion_imag
_atom_type_scat_Cromer_Mann_a1
_atom_type_scat_Cromer_Mann_a2
_atom_type_scat_Cromer_Mann_a3
_atom_type_scat_Cromer_Mann_a4
_atom_type_scat_Cromer_Mann_b1
_atom_type_scat_Cromer_Mann_b2
_atom_type_scat_Cromer_Mann_b3
_atom_type_scat_Cromer_Mann_b4
_atom_type_scat_Cromer_Mann_c
_atom_type_scat_source
_atom_type_scat_dispersion_source
H 0.00000 0.00000 0.49300 0.32291 0.14019 0.04081 10.51090 26.12570 3.14236 57.79970 0.0030380000826 'International Tables Volume C Table 6.1.1.4 (pp. 500-502)' 'Henke, Gullikson and Davis, At. Data and Nucl. Data Tables, 1993, 54, 2'
C 0.00347 0.00161 2.31000 1.02000 1.58860 0.86500 20.84390 10.20750 0.56870 51.65120 0.215599998832 'International Tables Volume C Table 6.1.1.4 (pp. 500-502)' 'Henke, Gullikson and Davis, At. Data and Nucl. Data Tables, 1993, 54, 2'
B 0.00141 0.00067 2.05450 1.33260 1.09790 0.70680 23.21850 1.02100 60.34980 0.14030 -0.193200007081 'International Tables Volume C Table 6.1.1.4 (pp. 500-502)' 'Henke, Gullikson and Davis, At. Data and Nucl. Data Tables, 1993, 54, 2'
O 0.01158 0.00611 3.04850 2.28680 1.54630 0.86700 13.27710 5.70110 0.32390 32.90890 0.250800013542 'International Tables Volume C Table 6.1.1.4 (pp. 500-502)' 'Henke, Gullikson and Davis, At. Data and Nucl. Data Tables, 1993, 54, 2'
P 0.10434 0.09671 6.43450 4.17910 1.78000 1.49080 1.90670 27.15700 0.52600 68.16450 1.11489999294 'International Tables Volume C Table 6.1.1.4 (pp. 500-502)' 'Henke, Gullikson and Davis, At. Data and Nucl. Data Tables, 1993, 54, 2'

loop_
_geom_angle_atom_site_label_1
_geom_angle_atom_site_label_2
_geom_angle_atom_site_label_3
_geom_angle
_geom_angle_site_symmetry_1
_geom_angle_site_symmetry_3
O4 P1 O1 113.55(5) 5_666 .
C5 P1 O1 105.15(6) . .
C5 P1 O4 103.41(6) . 5_666
C1 P1 O1 109.17(6) . .
C1 P1 O4 107.46(6) . 5_666
C1 P1 C5 118.22(6) . .
B1 O2 C9 105.91(9) . .
B1 O3 C10 106.00(9) . .
B1 O1 P1 153.33(9) . .
B1 O4 P1 147.71(9) . 5_666
C10 C9 O2 110.27(10) . .
C14 C9 O2 128.02(12) . .
C14 C9 C10 121.70(12) . .
C9 C10 O3 110.53(11) . .
C11 C10 O3 127.89(12) . .
C11 C10 C9 121.58(12) . .
H11 C11 C10 121.39(8) . .
C12 C11 C10 117.22(12) . .
C12 C11 H11 121.39(8) . .
C7 C5 P1 105.63(9) . .
C8 C5 P1 111.34(9) . .
C8 C5 C7 108.35(11) . .
C6 C5 P1 112.00(10) . .
C6 C5 C7 109.17(12) . .
C6 C5 C8 110.17(12) . .
H14 C14 C9 121.58(8) . .
C13 C14 C9 116.84(13) . .
C13 C14 H14 121.58(8) . .
C4 C1 P1 111.07(10) . .
C3 C1 P1 105.97(10) . .
C3 C1 C4 109.30(12) . .
C2 C1 P1 111.32(10) . .
C2 C1 C4 110.04(13) . .
C2 C1 C3 109.02(12) . .
H12 C12 C11 119.42(8) . .
C13 C12 C11 121.16(13) . .
C13 C12 H12 119.42(8) . .
C12 C13 C14 121.50(13) . .
H13 C13 C14 119.25(8) . .
H13 C13 C12 119.25(8) . .
H7a C7 C5 109.5 . .
H7b C7 C5 109.5 . .
H7b C7 H7a 109.5 . .
H7c C7 C5 109.5 . .
H7c C7 H7a 109.5 . .
H7c C7 H7b 109.5 . .
H8a C8 C5 109.5 . .
H8b C8 C5 109.5 . .
H8b C8 H8a 109.5 . .
H8c C8 C5 109.5 . .
H8c C8 H8a 109.5 . .
H8c C8 H8b 109.5 . .
H4a C4 C1 109.5 . .
H4b C4 C1 109.5 . .
H4b C4 H4a 109.5 . .
H4c C4 C1 109.5 . .
H4c C4 H4a 109.5 . .
H4c C4 H4b 109.5 . .
H3a C3 C1 109.5 . .
H3b C3 C1 109.5 . .
H3b C3 H3a 109.5 . .
H3c C3 C1 109.5 . .
H3c C3 H3a 109.5 . .
H3c C3 H3b 109.5 . .
H2a C2 C1 109.5 . .
H2b C2 C1 109.5 . .
H2b C2 H2a 109.5 . .
H2c C2 C1 109.5 . .
H2c C2 H2a 109.5 . .
H2c C2 H2b 109.5 . .
H6a C6 C5 109.5 . .
H6b C6 C5 109.5 . .
H6b C6 H6a 109.5 . .
H6c C6 C5 109.5 . .
H6c C6 H6a 109.5 . .
H6c C6 H6b 109.5 . .
O3 B1 O2 107.00(10) . .
O1 B1 O2 111.85(11) . .
O1 B1 O3 108.43(10) . .
O4 B1 O2 109.81(11) . .
O4 B1 O3 110.57(11) . .
O4 B1 O1 109.16(10) . .

loop_
_geom_bond_atom_site_label_1
_geom_bond_atom_site_label_2
_geom_bond_distance
_geom_bond_site_symmetry_2
P1 O1 1.5258(9) .
P1 O4 1.5278(10) 5_666
P1 C5 1.8311(13) .
P1 C1 1.8270(14) .
O2 C9 1.3661(15) .
O2 B1 1.4617(16) .
O3 C10 1.3628(15) .
O3 B1 1.4581(17) .
O1 B1 1.4899(16) .
O4 B1 1.4673(17) .
C9 C10 1.3958(18) .
C9 C14 1.3816(17) .
C10 C11 1.3797(17) .
C11 H11 0.9500 .
C11 C12 1.4034(19) .
C5 C7 1.5387(19) .
C5 C8 1.5362(19) .
C5 C6 1.5288(19) .
C14 H14 0.9500 .
C14 C13 1.406(2) .
C1 C4 1.533(2) .
C1 C3 1.541(2) .
C1 C2 1.537(2) .
C12 H12 0.9500 .
C12 C13 1.384(2) .
C13 H13 0.9500 .
C7 H7a 0.9800 .
C7 H7b 0.9800 .
C7 H7c 0.9800 .
C8 H8a 0.9800 .
C8 H8b 0.9800 .
C8 H8c 0.9800 .
C4 H4a 0.9800 .
C4 H4b 0.9800 .
C4 H4c 0.9800 .
C3 H3a 0.9800 .
C3 H3b 0.9800 .
C3 H3c 0.9800 .
C2 H2a 0.9800 .
C2 H2b 0.9800 .
C2 H2c 0.9800 .
C6 H6a 0.9800 .
C6 H6b 0.9800 .
C6 H6c 0.9800 .
